data_7711864
loop_
_publ_author_name
'Nov&#xe1;k, Pavel'
'Erben, Milan'
'Jambor, Roman'
'Hejda, Martin'
'R&#x16f;&#x17e;i&#x10d;ka, Ale&#x161;'
'Rychagova, Elena'
'Ketkov, Sergey'
'Dost&#xe1;l, Libor'

_publ_section_title
;
 The reactivity of antimony and bismuth <i>N</i>,<i>C</i>,<i>N</i>-pincer
 compounds toward K[BEt<sub>3</sub>H] - the formation of heterocyclic
 compounds <i>vs</i>. element-element bonds <i>vs.</i> stable terminal
 Sb-H bonds.
;
_journal_issue 1
_journal_name_full 'Dalton transactions (Cambridge, England : 2003)'
_journal_page_first 218
_journal_page_last 227
_journal_paper_doi 10.1039/d2dt03564b
_journal_volume 52
_journal_year 2022
_chemical_formula_moiety 'C16 H30 N2 Sb Si, C F3 O3 S'
_chemical_formula_sum 'C17 H30 F3 N2 O3 S Sb Si'
_chemical_formula_weight 549.33
_space_group_crystal_system triclinic
_space_group_IT_number 2
_space_group_name_Hall '-P 1'
_space_group_name_H-M_alt 'P -1'
_atom_sites_solution_hydrogens geom
_audit_creation_method 'APEX3 v2016.5-0'
_audit_update_record
;
2022-08-26 deposited with the CCDC.	2022-11-30 downloaded from the CCDC.
;
_cell_angle_alpha 87.219(3)
_cell_angle_beta 79.274(3)
_cell_angle_gamma 72.520(3)
_cell_formula_units_Z 2
_cell_length_a 9.1611(7)
_cell_length_b 10.0853(8)
_cell_length_c 13.3015(10)
_cell_measurement_reflns_used 42612
_cell_measurement_temperature 150(2)
_cell_measurement_theta_max 30
_cell_measurement_theta_min 1
_cell_volume 1151.69(16)
_computing_cell_refinement 'APEX3 v2016.5-0 (Bruker AXS)'
_computing_data_collection 'Bruker Instrument Service vV6.2.3'
_computing_data_reduction 'SAINT V8.37A (Bruker AXS Inc., 2015)'
_computing_molecular_graphics 'Platon (Spek, 2009)'
_computing_publication_material 'Platon (Spek, 2009)'
_computing_structure_refinement 'SHELXL-2014/7 (Sheldrick, 2014)'
_computing_structure_solution 'XT, VERSION 2014/5'
_diffrn_ambient_temperature 150(2)
_diffrn_detector_area_resol_mean 10.4167
_diffrn_measured_fraction_theta_full 0.998
_diffrn_measured_fraction_theta_max 0.892
_diffrn_measurement_device_type 'Bruker D8 - Venture'
_diffrn_measurement_method '\f and \w scans to fill the Ewald sphere'
_diffrn_radiation_type MoK\a
_diffrn_radiation_wavelength 0.71073
_diffrn_reflns_av_R_equivalents 0.0782
_diffrn_reflns_av_unetI/netI 0.0719
_diffrn_reflns_Laue_measured_fraction_full 0.998
_diffrn_reflns_Laue_measured_fraction_max 0.892
_diffrn_reflns_limit_h_max 13
_diffrn_reflns_limit_h_min -13
_diffrn_reflns_limit_k_max 14
_diffrn_reflns_limit_k_min -15
_diffrn_reflns_limit_l_max 19
_diffrn_reflns_limit_l_min -19
_diffrn_reflns_number 42574
_diffrn_reflns_point_group_measured_fraction_full 0.998
_diffrn_reflns_point_group_measured_fraction_max 0.892
_diffrn_reflns_theta_full 25.242
_diffrn_reflns_theta_max 32.652
_diffrn_reflns_theta_min 2.370
_diffrn_source 'sealed X-ray tube'
_exptl_absorpt_coefficient_mu 1.384
_exptl_absorpt_correction_T_max 0.7464
_exptl_absorpt_correction_T_min 0.5862
_exptl_absorpt_correction_type multi-scan
_exptl_absorpt_process_details
;
SADABS-2016/2 - Bruker AXS area detector
scaling and absorption correction
;
_exptl_crystal_colour colourless
_exptl_crystal_density_diffrn 1.584
_exptl_crystal_description needle
_exptl_crystal_F_000 556
_exptl_crystal_size_max 0.398
_exptl_crystal_size_mid 0.067
_exptl_crystal_size_min 0.054
_refine_diff_density_max 2.175
_refine_diff_density_min -1.325
_refine_diff_density_rms 0.172
_refine_ls_extinction_method none
_refine_ls_goodness_of_fit_ref 1.108
_refine_ls_hydrogen_treatment constr
_refine_ls_matrix_type full
_refine_ls_number_parameters 288
_refine_ls_number_reflns 7535
_refine_ls_number_restraints 273
_refine_ls_restrained_S_all 1.111
_refine_ls_R_factor_all 0.0931
_refine_ls_R_factor_gt 0.0529
_refine_ls_shift/su_max 0.002
_refine_ls_shift/su_mean 0.000
_refine_ls_structure_factor_coef Fsqd
_refine_ls_weighting_details 'w=1/[\s^2^(Fo^2^)+(0.0163P)^2^+4.3475P] where P=(Fo^2^+2Fc^2^)/3'
_refine_ls_weighting_scheme calc
_refine_ls_wR_factor_gt 0.0928
_refine_ls_wR_factor_ref 0.1053
_reflns_Friedel_coverage 0.000
_reflns_number_gt 5697
_reflns_number_total 7535
_reflns_threshold_expression 'I > 2\s(I)'
_cod_data_source_file d2dt03564b2.cif
_cod_data_source_block 4-Sb
_cod_depositor_comments 'Adding full bibliography for 7711860--7711865.cif.'
_cod_database_code 7711864
_shelx_shelxl_version_number 2014/7
_shelx_space_group_comment
;
The symmetry employed for this shelxl refinement is uniquely defined
by the following loop, which should always be used as a source of
symmetry information in preference to the above space-group names.
They are only intended as comments.
;
_exptl_absorpt_special_details
;
The ratio of minimum to maximum
apparent transmission was 0.785
;

loop_
_space_group_symop_operation_xyz
'x, y, z'
'-x, -y, -z'

loop_
_atom_site_label
_atom_site_type_symbol
_atom_site_fract_x
_atom_site_fract_y
_atom_site_fract_z
_atom_site_U_iso_or_equiv
_atom_site_adp_type
_atom_site_occupancy
_atom_site_site_symmetry_order
_atom_site_calc_flag
_atom_site_refinement_flags_posn
_atom_site_refinement_flags_adp
_atom_site_refinement_flags_occupancy
_atom_site_disorder_assembly
_atom_site_disorder_group
Sb1 Sb 0.66275(3) 0.56430(3) 0.70196(2) 0.02035(7) Uani 1 1 d . U . . .
S1 S 0.23486(13) 1.10918(10) 0.76015(8) 0.0318(2) Uani 1 1 d . U . . .
Si1 Si 0.86832(13) 0.68019(11) 0.84437(8) 0.0256(2) Uani 1 1 d . U . . .
O1 O 0.1526(5) 1.2411(3) 0.8087(3) 0.0555(10) Uani 1 1 d . U . . .
N1 N 0.6981(3) 0.7032(3) 0.5507(2) 0.0196(6) Uani 1 1 d . U . . .
C1 C 0.7257(4) 0.4232(4) 0.5775(3) 0.0197(6) Uani 1 1 d . U . . .
O2 O 0.1524(6) 1.0582(4) 0.6978(4) 0.0731(14) Uani 1 1 d . U . . .
N2 N 0.6753(4) 0.3384(3) 0.7784(2) 0.0277(7) Uani 1 1 d . U . . .
C2 C 0.7128(4) 0.4773(4) 0.4808(3) 0.0212(7) Uani 1 1 d . U . . .
O3 O 0.3910(5) 1.0950(4) 0.7142(4) 0.0694(12) Uani 1 1 d . U . . .
C3 C 0.7462(4) 0.3860(4) 0.3985(3) 0.0273(8) Uani 1 1 d . U . . .
H3 H 0.7398 0.4212 0.3314 0.033 Uiso 1 1 calc R U . . .
C4 C 0.7889(4) 0.2434(4) 0.4150(3) 0.0304(8) Uani 1 1 d . U . . .
H4 H 0.8118 0.1813 0.3588 0.037 Uiso 1 1 calc R U . . .
C5 C 0.7984(4) 0.1909(4) 0.5124(3) 0.0303(8) Uani 1 1 d . U . . .
H5 H 0.8257 0.0934 0.5230 0.036 Uiso 1 1 calc R U . . .
C6 C 0.7680(4) 0.2813(4) 0.5952(3) 0.0240(7) Uani 1 1 d . U . . .
C8 C 0.8583(4) 0.7097(4) 0.5147(3) 0.0253(8) Uani 1 1 d . U . . .
H8A H 0.9287 0.6155 0.4998 0.038 Uiso 1 1 calc R U . . .
H8B H 0.8910 0.7521 0.5680 0.038 Uiso 1 1 calc R U . . .
H8C H 0.8616 0.7657 0.4525 0.038 Uiso 1 1 calc R U . . .
C7 C 0.6525(4) 0.6323(4) 0.4713(3) 0.0220(7) Uani 1 1 d . U . . .
H7A H 0.6949 0.6606 0.4025 0.026 Uiso 1 1 calc R U . . .
H7B H 0.5377 0.6608 0.4792 0.026 Uiso 1 1 calc R U . . .
C9 C 0.5927(5) 0.8473(4) 0.5670(3) 0.0313(9) Uani 1 1 d . U . . .
H9A H 0.5981 0.8981 0.5024 0.047 Uiso 1 1 calc R U . . .
H9B H 0.6246 0.8941 0.6182 0.047 Uiso 1 1 calc R U . . .
H9C H 0.4857 0.8448 0.5912 0.047 Uiso 1 1 calc R U . . .
C10 C 0.7808(5) 0.2340(4) 0.7028(3) 0.0334(9) Uani 1 1 d . U . . .
H10A H 0.7551 0.1453 0.7142 0.040 Uiso 1 1 calc R U . . .
H10B H 0.8894 0.2171 0.7127 0.040 Uiso 1 1 calc R U . . .
C11 C 0.7230(6) 0.3109(5) 0.8793(3) 0.0396(10) Uani 1 1 d . U . . .
H11A H 0.8304 0.3132 0.8735 0.059 Uiso 1 1 calc R U . . .
H11B H 0.7161 0.2190 0.9031 0.059 Uiso 1 1 calc R U . . .
H11C H 0.6542 0.3820 0.9285 0.059 Uiso 1 1 calc R U . . .
C12 C 0.5132(5) 0.3327(5) 0.7884(3) 0.0374(10) Uani 1 1 d . U . . .
H12A H 0.4811 0.3487 0.7214 0.056 Uiso 1 1 calc R U . . .
H12B H 0.4437 0.4045 0.8368 0.056 Uiso 1 1 calc R U . . .
H12C H 0.5077 0.2410 0.8135 0.056 Uiso 1 1 calc R U . . .
C13 C 0.8841(4) 0.5541(4) 0.7400(3) 0.0204(7) Uani 1 1 d . U . . .
H13A H 0.9334 0.4585 0.7622 0.024 Uiso 1 1 calc R U . . .
H13B H 0.9526 0.5737 0.6780 0.024 Uiso 1 1 calc R U . . .
C14 C 0.7105(6) 0.6676(5) 0.9524(3) 0.0381(10) Uani 1 1 d . U . . .
H14A H 0.6112 0.6922 0.9281 0.057 Uiso 1 1 calc R U . . .
H14B H 0.7035 0.7318 1.0073 0.057 Uiso 1 1 calc R U . . .
H14C H 0.7342 0.5723 0.9783 0.057 Uiso 1 1 calc R U . . .
C15 C 1.0566(5) 0.6347(5) 0.8913(4) 0.0402(10) Uani 1 1 d . U . . .
H15A H 1.0917 0.5345 0.9037 0.060 Uiso 1 1 calc R U . . .
H15B H 1.0423 0.6853 0.9552 0.060 Uiso 1 1 calc R U . . .
H15C H 1.1347 0.6604 0.8398 0.060 Uiso 1 1 calc R U . . .
C16 C 0.8183(6) 0.8624(4) 0.7960(3) 0.0363(10) Uani 1 1 d . U . . .
H16A H 0.8963 0.8696 0.7364 0.054 Uiso 1 1 calc R U . . .
H16B H 0.8167 0.9259 0.8500 0.054 Uiso 1 1 calc R U . . .
H16C H 0.7155 0.8872 0.7764 0.054 Uiso 1 1 calc R U . . .
C17 C 0.2529(8) 0.9880(5) 0.8631(4) 0.0529(12) Uani 1 1 d D U . . .
F1 F 0.298(4) 0.859(2) 0.8468(19) 0.059(5) Uani 0.35(3) 1 d D U P A 1
F2 F 0.272(4) 1.0190(17) 0.9451(11) 0.076(5) Uani 0.35(3) 1 d D U P A 1
F3 F 0.076(2) 0.998(2) 0.8896(15) 0.080(4) Uani 0.35(3) 1 d D U P A 1
F1A F 0.3341(16) 0.8585(10) 0.8227(11) 0.054(2) Uani 0.65(3) 1 d D U P A 2
F2A F 0.3599(17) 1.0155(8) 0.9186(8) 0.073(3) Uani 0.65(3) 1 d D U P A 2
F3A F 0.1353(16) 0.9854(9) 0.9276(9) 0.090(4) Uani 0.65(3) 1 d D U P A 2

loop_
_atom_site_aniso_label
_atom_site_aniso_U_11
_atom_site_aniso_U_22
_atom_site_aniso_U_33
_atom_site_aniso_U_23
_atom_site_aniso_U_13
_atom_site_aniso_U_12
Sb1 0.01891(12) 0.01930(11) 0.02274(12) 0.00042(8) -0.00318(8) -0.00593(8)
S1 0.0436(6) 0.0184(4) 0.0345(5) 0.0006(4) -0.0110(4) -0.0083(4)
Si1 0.0308(6) 0.0248(5) 0.0242(5) 0.0005(4) -0.0071(4) -0.0117(4)
O1 0.063(2) 0.0209(15) 0.076(3) -0.0088(15) -0.019(2) 0.0031(15)
N1 0.0162(13) 0.0150(12) 0.0268(15) 0.0040(11) -0.0051(11) -0.0031(10)
C1 0.0165(15) 0.0188(15) 0.0245(16) -0.0012(12) -0.0034(13) -0.0063(12)
O2 0.099(3) 0.039(2) 0.096(3) -0.001(2) -0.069(3) -0.011(2)
N2 0.0332(17) 0.0262(16) 0.0276(16) 0.0074(12) -0.0090(13) -0.0140(13)
C2 0.0146(15) 0.0256(16) 0.0243(17) -0.0006(13) -0.0020(13) -0.0084(13)
O3 0.065(2) 0.049(2) 0.088(3) -0.016(2) 0.026(2) -0.0294(19)
C3 0.0195(17) 0.037(2) 0.0279(19) -0.0068(15) -0.0018(14) -0.0119(15)
C4 0.0209(18) 0.035(2) 0.038(2) -0.0153(16) 0.0014(15) -0.0132(15)
C5 0.0240(19) 0.0206(17) 0.047(2) -0.0084(15) -0.0033(16) -0.0078(14)
C6 0.0194(17) 0.0194(15) 0.0355(19) 0.0007(13) -0.0063(14) -0.0084(13)
C8 0.0184(16) 0.0255(18) 0.034(2) 0.0065(15) -0.0068(14) -0.0086(14)
C7 0.0180(16) 0.0251(16) 0.0247(17) 0.0042(13) -0.0066(13) -0.0080(13)
C9 0.0259(19) 0.0178(16) 0.046(2) 0.0046(15) -0.0094(17) 0.0014(14)
C10 0.041(2) 0.0169(16) 0.042(2) 0.0058(15) -0.0099(17) -0.0065(16)
C11 0.057(3) 0.039(2) 0.035(2) 0.0168(18) -0.019(2) -0.027(2)
C12 0.040(2) 0.048(3) 0.035(2) 0.0103(19) -0.0089(18) -0.029(2)
C13 0.0199(16) 0.0187(15) 0.0240(17) 0.0043(13) -0.0077(13) -0.0064(13)
C14 0.047(3) 0.043(2) 0.027(2) -0.0038(18) -0.0022(18) -0.021(2)
C15 0.042(2) 0.052(3) 0.036(2) 0.002(2) -0.0189(19) -0.020(2)
C16 0.047(3) 0.0250(19) 0.037(2) -0.0008(16) -0.0072(19) -0.0117(18)
C17 0.084(3) 0.034(2) 0.034(2) 0.0048(18) -0.004(2) -0.013(2)
F1 0.103(12) 0.034(4) 0.038(8) 0.014(4) -0.007(7) -0.024(5)
F2 0.136(14) 0.064(7) 0.034(5) 0.007(4) -0.025(6) -0.032(9)
F3 0.094(7) 0.092(9) 0.056(8) 0.016(6) 0.004(5) -0.042(6)
F1A 0.079(6) 0.018(2) 0.050(6) 0.005(3) -0.002(4) -0.001(3)
F2A 0.106(7) 0.058(3) 0.055(4) 0.001(3) -0.042(4) -0.007(4)
F3A 0.097(6) 0.086(5) 0.061(5) 0.026(4) 0.025(4) -0.016(4)

loop_
_atom_type_symbol
_atom_type_description
_atom_type_scat_dispersion_real
_atom_type_scat_dispersion_imag
_atom_type_scat_source
C C 0.0033 0.0016 'International Tables Vol C Tables 4.2.6.8 and 6.1.1.4'
H H 0.0000 0.0000 'International Tables Vol C Tables 4.2.6.8 and 6.1.1.4'
F F 0.0171 0.0103 'International Tables Vol C Tables 4.2.6.8 and 6.1.1.4'
N N 0.0061 0.0033 'International Tables Vol C Tables 4.2.6.8 and 6.1.1.4'
O O 0.0106 0.0060 'International Tables Vol C Tables 4.2.6.8 and 6.1.1.4'
S S 0.1246 0.1234 'International Tables Vol C Tables 4.2.6.8 and 6.1.1.4'
Sb Sb -0.5866 1.5461 'International Tables Vol C Tables 4.2.6.8 and 6.1.1.4'
Si Si 0.0817 0.0704 'International Tables Vol C Tables 4.2.6.8 and 6.1.1.4'

loop_
_geom_angle_atom_site_label_1
_geom_angle_atom_site_label_2
_geom_angle_atom_site_label_3
_geom_angle
_geom_angle_site_symmetry_1
_geom_angle_site_symmetry_3
_geom_angle_publ_flag
C1 Sb1 C13 102.74(13) . . ?
C1 Sb1 N1 74.85(12) . . ?
C13 Sb1 N1 93.84(12) . . ?
C1 Sb1 N2 74.57(12) . . ?
C13 Sb1 N2 90.82(12) . . ?
N1 Sb1 N2 149.35(11) . . ?
O3 S1 O2 113.5(3) . . ?
O3 S1 O1 114.7(2) . . ?
O2 S1 O1 115.5(2) . . ?
O3 S1 C17 103.4(3) . . ?
O2 S1 C17 103.2(3) . . ?
O1 S1 C17 104.6(2) . . ?
C15 Si1 C14 109.2(2) . . ?
C15 Si1 C16 110.3(2) . . ?
C14 Si1 C16 108.2(2) . . ?
C15 Si1 C13 109.11(19) . . ?
C14 Si1 C13 109.29(18) . . ?
C16 Si1 C13 110.61(18) . . ?
C8 N1 C9 108.4(3) . . ?
C8 N1 C7 109.0(3) . . ?
C9 N1 C7 109.8(3) . . ?
C8 N1 Sb1 115.4(2) . . ?
C9 N1 Sb1 110.7(2) . . ?
C7 N1 Sb1 103.4(2) . . ?
C2 C1 C6 122.0(3) . . ?
C2 C1 Sb1 118.0(3) . . ?
C6 C1 Sb1 119.9(3) . . ?
C11 N2 C10 110.1(3) . . ?
C11 N2 C12 108.8(3) . . ?
C10 N2 C12 110.2(3) . . ?
C11 N2 Sb1 118.1(2) . . ?
C10 N2 Sb1 106.3(2) . . ?
C12 N2 Sb1 103.1(2) . . ?
C1 C2 C3 118.9(3) . . ?
C1 C2 C7 117.8(3) . . ?
C3 C2 C7 123.2(3) . . ?
C4 C3 C2 119.8(4) . . ?
C4 C3 H3 120.1 . . ?
C2 C3 H3 120.1 . . ?
C5 C4 C3 120.7(4) . . ?
C5 C4 H4 119.7 . . ?
C3 C4 H4 119.7 . . ?
C4 C5 C6 120.1(4) . . ?
C4 C5 H5 120.0 . . ?
C6 C5 H5 120.0 . . ?
C1 C6 C5 118.5(4) . . ?
C1 C6 C10 117.6(3) . . ?
C5 C6 C10 123.9(3) . . ?
N1 C8 H8A 109.5 . . ?
N1 C8 H8B 109.5 . . ?
H8A C8 H8B 109.5 . . ?
N1 C8 H8C 109.5 . . ?
H8A C8 H8C 109.5 . . ?
H8B C8 H8C 109.5 . . ?
N1 C7 C2 110.7(3) . . ?
N1 C7 H7A 109.5 . . ?
C2 C7 H7A 109.5 . . ?
N1 C7 H7B 109.5 . . ?
C2 C7 H7B 109.5 . . ?
H7A C7 H7B 108.1 . . ?
N1 C9 H9A 109.5 . . ?
N1 C9 H9B 109.5 . . ?
H9A C9 H9B 109.5 . . ?
N1 C9 H9C 109.5 . . ?
H9A C9 H9C 109.5 . . ?
H9B C9 H9C 109.5 . . ?
N2 C10 C6 111.5(3) . . ?
N2 C10 H10A 109.3 . . ?
C6 C10 H10A 109.3 . . ?
N2 C10 H10B 109.3 . . ?
C6 C10 H10B 109.3 . . ?
H10A C10 H10B 108.0 . . ?
N2 C11 H11A 109.5 . . ?
N2 C11 H11B 109.5 . . ?
H11A C11 H11B 109.5 . . ?
N2 C11 H11C 109.5 . . ?
H11A C11 H11C 109.5 . . ?
H11B C11 H11C 109.5 . . ?
N2 C12 H12A 109.5 . . ?
N2 C12 H12B 109.5 . . ?
H12A C12 H12B 109.5 . . ?
N2 C12 H12C 109.5 . . ?
H12A C12 H12C 109.5 . . ?
H12B C12 H12C 109.5 . . ?
Si1 C13 Sb1 113.12(17) . . ?
Si1 C13 H13A 109.0 . . ?
Sb1 C13 H13A 109.0 . . ?
Si1 C13 H13B 109.0 . . ?
Sb1 C13 H13B 109.0 . . ?
H13A C13 H13B 107.8 . . ?
Si1 C14 H14A 109.5 . . ?
Si1 C14 H14B 109.5 . . ?
H14A C14 H14B 109.5 . . ?
Si1 C14 H14C 109.5 . . ?
H14A C14 H14C 109.5 . . ?
H14B C14 H14C 109.5 . . ?
Si1 C15 H15A 109.5 . . ?
Si1 C15 H15B 109.5 . . ?
H15A C15 H15B 109.5 . . ?
Si1 C15 H15C 109.5 . . ?
H15A C15 H15C 109.5 . . ?
H15B C15 H15C 109.5 . . ?
Si1 C16 H16A 109.5 . . ?
Si1 C16 H16B 109.5 . . ?
H16A C16 H16B 109.5 . . ?
Si1 C16 H16C 109.5 . . ?
H16A C16 H16C 109.5 . . ?
H16B C16 H16C 109.5 . . ?
F2 C17 F1 113.1(16) . . ?
F3A C17 F1A 111.8(9) . . ?
F3A C17 F2A 106.5(7) . . ?
F1A C17 F2A 101.8(9) . . ?
F2 C17 F3 99.6(13) . . ?
F1 C17 F3 94.8(16) . . ?
F2 C17 S1 121.5(8) . . ?
F3A C17 S1 120.1(7) . . ?
F1 C17 S1 121.4(12) . . ?
F1A C17 S1 108.1(7) . . ?
F2A C17 S1 106.7(6) . . ?
F3 C17 S1 95.7(9) . . ?

loop_
_geom_bond_atom_site_label_1
_geom_bond_atom_site_label_2
_geom_bond_distance
_geom_bond_site_symmetry_2
_geom_bond_publ_flag
Sb1 C1 2.116(3) . ?
Sb1 C13 2.152(3) . ?
Sb1 N1 2.423(3) . ?
Sb1 N2 2.429(3) . ?
S1 O3 1.414(4) . ?
S1 O2 1.425(4) . ?
S1 O1 1.433(3) . ?
S1 C17 1.787(5) . ?
Si1 C15 1.864(4) . ?
Si1 C14 1.868(4) . ?
Si1 C16 1.868(4) . ?
Si1 C13 1.884(4) . ?
N1 C8 1.477(4) . ?
N1 C9 1.484(4) . ?
N1 C7 1.489(5) . ?
C1 C2 1.384(5) . ?
C1 C6 1.387(5) . ?
N2 C11 1.477(5) . ?
N2 C10 1.478(5) . ?
N2 C12 1.484(5) . ?
C2 C3 1.394(5) . ?
C2 C7 1.501(5) . ?
C3 C4 1.391(6) . ?
C3 H3 0.9500 . ?
C4 C5 1.383(6) . ?
C4 H4 0.9500 . ?
C5 C6 1.397(5) . ?
C5 H5 0.9500 . ?
C6 C10 1.501(6) . ?
C8 H8A 0.9800 . ?
C8 H8B 0.9800 . ?
C8 H8C 0.9800 . ?
C7 H7A 0.9900 . ?
C7 H7B 0.9900 . ?
C9 H9A 0.9800 . ?
C9 H9B 0.9800 . ?
C9 H9C 0.9800 . ?
C10 H10A 0.9900 . ?
C10 H10B 0.9900 . ?
C11 H11A 0.9800 . ?
C11 H11B 0.9800 . ?
C11 H11C 0.9800 . ?
C12 H12A 0.9800 . ?
C12 H12B 0.9800 . ?
C12 H12C 0.9800 . ?
C13 H13A 0.9900 . ?
C13 H13B 0.9900 . ?
C14 H14A 0.9800 . ?
C14 H14B 0.9800 . ?
C14 H14C 0.9800 . ?
C15 H15A 0.9800 . ?
C15 H15B 0.9800 . ?
C15 H15C 0.9800 . ?
C16 H16A 0.9800 . ?
C16 H16B 0.9800 . ?
C16 H16C 0.9800 . ?
C17 F2 1.205(14) . ?
C17 F3A 1.253(10) . ?
C17 F1 1.26(2) . ?
C17 F1A 1.372(10) . ?
C17 F2A 1.428(11) . ?
C17 F3 1.56(2) . ?
